data_4507504
loop_
_publ_author_name
'Gelbrich, Thomas'
'Braun, Doris E.'
'Ellern, Arkady'
'Griesser, Ulrich J.'

_publ_section_title
;
 Four Polymorphs of Methyl Paraben: Structural Relationships and Relative
 Energy Differences.
;
_journal_issue 3
_journal_name_full 'Crystal growth &amp; design'
_journal_page_first 1206
_journal_page_last 1217
_journal_paper_doi 10.1021/cg301639r
_journal_volume 13
_journal_year 2013
_chemical_formula_moiety 'C8 H8 O3'
_chemical_formula_sum 'C8 H8 O3'
_chemical_formula_weight 152.14
_chemical_melting_point 382
_chemical_name_common 'methyl paraben'
_chemical_name_systematic
; 
methyl 4-hydroxybenzoate
;
_space_group_IT_number 14
_symmetry_cell_setting monoclinic
_symmetry_space_group_name_Hall '-P 2ybc'
_symmetry_space_group_name_H-M 'P 1 21/c 1'
_atom_sites_solution_hydrogens geom
_atom_sites_solution_primary direct
_atom_sites_solution_secondary difmap
_audit_creation_method SHELXL-97
_cell_angle_alpha 90.00
_cell_angle_beta 98.774(4)
_cell_angle_gamma 90.00
_cell_formula_units_Z 4
_cell_length_a 4.8980(8)
_cell_length_b 14.698(2)
_cell_length_c 10.3341(16)
_cell_measurement_reflns_used 6151
_cell_measurement_temperature 298(2)
_cell_measurement_theta_max 28.30
_cell_measurement_theta_min 2.43
_cell_volume 735.25(19)
_computing_cell_refinement 'Bruker SMART'
_computing_data_collection 'Bruker SMART'
_computing_data_reduction 'Bruker SHELXTL'
_computing_structure_refinement 'SHELXL-97 (Sheldrick, 2008)'
_computing_structure_solution 'SHELXS-97 (Sheldrick, 2008)'
_diffrn_ambient_temperature 298(2)
_diffrn_measured_fraction_theta_full 0.998
_diffrn_measured_fraction_theta_max 0.998
_diffrn_measurement_device_type 'CCD area detector'
_diffrn_measurement_method 'phi and omega scans'
_diffrn_radiation_monochromator graphite
_diffrn_radiation_source 'fine-focus sealed tube'
_diffrn_radiation_type MoK\a
_diffrn_radiation_wavelength 0.71073
_diffrn_reflns_av_R_equivalents 0.0561
_diffrn_reflns_av_sigmaI/netI 0.0618
_diffrn_reflns_limit_h_max 5
_diffrn_reflns_limit_h_min -5
_diffrn_reflns_limit_k_max 17
_diffrn_reflns_limit_k_min -16
_diffrn_reflns_limit_l_max 12
_diffrn_reflns_limit_l_min -12
_diffrn_reflns_number 4619
_diffrn_reflns_theta_full 25.05
_diffrn_reflns_theta_max 25.05
_diffrn_reflns_theta_min 2.77
_exptl_absorpt_coefficient_mu 0.106
_exptl_absorpt_correction_T_max 1
_exptl_absorpt_correction_T_min 0.86
_exptl_absorpt_correction_type empirical
_exptl_absorpt_process_details 'BRUKER SADABS'
_exptl_crystal_colour colourless
_exptl_crystal_density_diffrn 1.374
_exptl_crystal_density_method 'not measured'
_exptl_crystal_description plate
_exptl_crystal_F_000 320
_exptl_crystal_size_max 0.20
_exptl_crystal_size_mid 0.20
_exptl_crystal_size_min 0.10
_refine_diff_density_max 0.138
_refine_diff_density_min -0.129
_refine_diff_density_rms 0.033
_refine_ls_extinction_coef 0.0131(8)
_refine_ls_extinction_expression Fc^*^=kFc[1+0.001xFc^2^\l^3^/sin(2\q)]^-1/4^
_refine_ls_extinction_method SHELXL
_refine_ls_goodness_of_fit_ref 0.942
_refine_ls_hydrogen_treatment mixed
_refine_ls_matrix_type full
_refine_ls_number_parameters 113
_refine_ls_number_reflns 1299
_refine_ls_number_restraints 0
_refine_ls_restrained_S_all 0.942
_refine_ls_R_factor_all 0.0977
_refine_ls_R_factor_gt 0.0354
_refine_ls_shift/su_max 0.000
_refine_ls_shift/su_mean 0.000
_refine_ls_structure_factor_coef Fsqd
_refine_ls_weighting_details 'calc w=1/[\s^2^(Fo^2^)+(0.0130P)^2^+0.0000P] where P=(Fo^2^+2Fc^2^)/3'
_refine_ls_weighting_scheme calc
_refine_ls_wR_factor_gt 0.0577
_refine_ls_wR_factor_ref 0.0637
_reflns_number_gt 645
_reflns_number_total 1299
_reflns_threshold_expression >2sigma(I)
_cod_data_source_file cg301639r_si_001.cif
_cod_data_source_block 1-III
_cod_original_cell_volume 735.3(2)
_cod_original_sg_symbol_H-M P21/c
_cod_database_code 4507504

loop_
_symmetry_equiv_pos_as_xyz
'x, y, z'
'-x, y+1/2, -z+1/2'
'-x, -y, -z'
'x, -y-1/2, z-1/2'

loop_
_atom_site_label
_atom_site_type_symbol
_atom_site_fract_x
_atom_site_fract_y
_atom_site_fract_z
_atom_site_U_iso_or_equiv
_atom_site_adp_type
_atom_site_occupancy
_atom_site_symmetry_multiplicity
_atom_site_calc_flag
_atom_site_refinement_flags
O1 O 0.0075(3) 0.65435(10) 0.74660(14) 0.0547(5) Uani 1 1 d .
O2 O 0.2022(3) 0.54938(10) 0.63339(15) 0.0598(5) Uani 1 1 d .
O3 O 0.6664(4) 0.90613(10) 0.40893(17) 0.0598(6) Uani 1 1 d .
H3 H 0.765(5) 0.8879(15) 0.356(2) 0.080(9) Uiso 1 1 d .
C1 C 0.2971(4) 0.70254(14) 0.5965(2) 0.0387(6) Uani 1 1 d .
C2 C 0.2528(5) 0.79391(15) 0.6194(2) 0.0458(7) Uani 1 1 d .
H2 H 0.1365 0.8100 0.6789 0.050(6) Uiso 1 1 calc R
C3 C 0.3757(5) 0.86086(15) 0.5568(2) 0.0493(7) Uani 1 1 d .
H3A H 0.3419 0.9218 0.5730 0.059(7) Uiso 1 1 calc R
C4 C 0.5518(5) 0.83690(15) 0.4687(2) 0.0432(6) Uani 1 1 d .
C5 C 0.5993(5) 0.74658(14) 0.4444(2) 0.0438(6) Uani 1 1 d .
H5 H 0.7162 0.7307 0.3851 0.038(6) Uiso 1 1 calc R
C6 C 0.4736(5) 0.67975(15) 0.5080(2) 0.0424(6) Uani 1 1 d .
H6 H 0.5070 0.6189 0.4917 0.046(6) Uiso 1 1 calc R
C7 C 0.1568(5) 0.63531(16) 0.6666(2) 0.0454(6) Uani 1 1 d .
C8 C 0.0714(7) 0.48042(17) 0.7028(3) 0.0745(9) Uani 1 1 d .
H8A H 0.1373 0.4852 0.7950 0.076(9) Uiso 1 1 calc R
H8B H 0.1153 0.4213 0.6724 0.085(10) Uiso 1 1 calc R
H8C H -0.1251 0.4890 0.6873 0.112(13) Uiso 1 1 calc R

loop_
_atom_site_aniso_label
_atom_site_aniso_U_11
_atom_site_aniso_U_22
_atom_site_aniso_U_33
_atom_site_aniso_U_23
_atom_site_aniso_U_13
_atom_site_aniso_U_12
O1 0.0534(12) 0.0649(11) 0.0517(11) 0.0036(8) 0.0269(10) -0.0003(9)
O2 0.0771(14) 0.0442(10) 0.0658(12) -0.0005(8) 0.0358(10) -0.0096(10)
O3 0.0689(13) 0.0468(11) 0.0747(13) 0.0030(9) 0.0460(11) 0.0022(10)
C1 0.0354(16) 0.0445(15) 0.0364(14) -0.0011(10) 0.0067(12) -0.0016(12)
C2 0.0432(17) 0.0567(17) 0.0413(16) -0.0041(12) 0.0192(13) -0.0008(14)
C3 0.0546(19) 0.0448(16) 0.0531(17) -0.0028(12) 0.0230(15) 0.0058(13)
C4 0.0416(16) 0.0444(15) 0.0456(15) 0.0033(11) 0.0131(13) 0.0004(13)
C5 0.0422(16) 0.0506(16) 0.0422(16) -0.0021(11) 0.0176(13) 0.0051(13)
C6 0.0417(16) 0.0421(15) 0.0452(15) -0.0038(12) 0.0129(13) 0.0035(13)
C7 0.0424(17) 0.0533(16) 0.0406(16) -0.0005(12) 0.0069(13) -0.0053(13)
C8 0.101(3) 0.052(2) 0.080(3) 0.0063(15) 0.045(2) -0.0127(17)

loop_
_atom_type_symbol
_atom_type_description
_atom_type_scat_dispersion_real
_atom_type_scat_dispersion_imag
_atom_type_scat_source
C C 0.0033 0.0016 'International Tables Vol C Tables 4.2.6.8 and 6.1.1.4'
H H 0.0000 0.0000 'International Tables Vol C Tables 4.2.6.8 and 6.1.1.4'
O O 0.0106 0.0060 'International Tables Vol C Tables 4.2.6.8 and 6.1.1.4'

loop_
_geom_angle_atom_site_label_1
_geom_angle_atom_site_label_2
_geom_angle_atom_site_label_3
_geom_angle
C7 O2 C8 115.52(18)
C4 O3 H3 112.4(16)
C2 C1 C6 118.34(19)
C2 C1 C7 118.25(19)
C6 C1 C7 123.41(19)
C3 C2 C1 121.6(2)
C3 C2 H2 119.2
C1 C2 H2 119.2
C2 C3 C4 119.3(2)
C2 C3 H3A 120.4
C4 C3 H3A 120.4
O3 C4 C5 123.15(19)
O3 C4 C3 116.71(19)
C5 C4 C3 120.1(2)
C4 C5 C6 120.0(2)
C4 C5 H5 120.0
C6 C5 H5 120.0
C5 C6 C1 120.6(2)
C5 C6 H6 119.7
C1 C6 H6 119.7
O1 C7 O2 122.2(2)
O1 C7 C1 124.0(2)
O2 C7 C1 113.77(19)
O2 C8 H8A 109.5
O2 C8 H8B 109.5
H8A C8 H8B 109.5
O2 C8 H8C 109.5
H8A C8 H8C 109.5
H8B C8 H8C 109.5

loop_
_geom_bond_atom_site_label_1
_geom_bond_atom_site_label_2
_geom_bond_distance
O1 C7 1.217(2)
O2 C7 1.336(2)
O2 C8 1.447(2)
O3 C4 1.356(2)
O3 H3 0.83(2)
C1 C2 1.387(2)
C1 C6 1.391(2)
C1 C7 1.458(3)
C2 C3 1.367(3)
C2 H2 0.9300
C3 C4 1.392(2)
C3 H3A 0.9300
C4 C5 1.377(3)
C5 C6 1.378(2)
C5 H5 0.9300
C6 H6 0.9300
C8 H8A 0.9600
C8 H8B 0.9600
C8 H8C 0.9600

loop_
_geom_hbond_atom_site_label_D
_geom_hbond_atom_site_label_H
_geom_hbond_atom_site_label_A
_geom_hbond_distance_DH
_geom_hbond_distance_HA
_geom_hbond_distance_DA
_geom_hbond_angle_DHA
_geom_hbond_site_symmetry_A
O3 H3 O1 0.83(2) 1.87(2) 2.693(2) 176(3) 4_675

loop_
_cod_related_entry_id
_cod_related_entry_database
_cod_related_entry_code
1 ChemSpider 7176
